data_4068730
loop_
_publ_author_name
'Berding, Joris'
'Lutz, Martin'
'Spek, Anthony L.'
'Bouwman, Elisabeth'

_publ_section_title
;
 Synthesis of Novel Chelating Benzimidazole-Based Carbenes and Their
 Nickel(II) Complexes: Activity in the Kumada Coupling Reaction
;
_journal_issue 6
_journal_name_full Organometallics
_journal_page_first 1845
_journal_paper_doi 10.1021/om8010596
_journal_volume 28
_journal_year 2009
_chemical_formula_moiety 'C19 H20 Br2 N4 Ni, C H2 Cl2'
_chemical_formula_sum 'C20 H22 Br2 Cl2 N4 Ni'
_chemical_formula_weight 607.85
_chemical_name_systematic
; 
 ? 
;
_space_group_IT_number 14
_symmetry_cell_setting monoclinic
_symmetry_space_group_name_Hall '-P 2ybc'
_symmetry_space_group_name_H-M 'P 1 21/c 1'
_atom_sites_solution_hydrogens geom
_atom_sites_solution_primary heavy
_atom_sites_solution_secondary difmap
_audit_creation_method SHELXL-97
_cell_angle_alpha 90.00
_cell_angle_beta 133.513(4)
_cell_angle_gamma 90.00
_cell_formula_units_Z 4
_cell_length_a 10.885(2)
_cell_length_b 19.126(4)
_cell_length_c 15.216(3)
_cell_measurement_reflns_used 13648
_cell_measurement_temperature 150(2)
_cell_measurement_theta_max 25.29
_cell_measurement_theta_min 2.15
_cell_volume 2297.3(8)
_computing_cell_refinement Peakref
_computing_data_collection 'Nonius COLLECT'
_computing_data_reduction 'EvalCCD, ABST, Mergehklf5'
_computing_structure_refinement 'SHELXL-97 (Sheldrick, 1997)'
_computing_structure_solution 'DIRDIF-99 (Beurskens et al., 1999)'
_diffrn_ambient_temperature 150(2)
_diffrn_measured_fraction_theta_full 0.968
_diffrn_measured_fraction_theta_max 0.968
_diffrn_measurement_device_type 'Nonius KappaCCD'
_diffrn_measurement_method '\f and \w scans'
_diffrn_radiation_monochromator graphite
_diffrn_radiation_source 'rotating anode'
_diffrn_radiation_type MoK\a
_diffrn_radiation_wavelength 0.71073
_diffrn_reflns_av_R_equivalents 0.1140
_diffrn_reflns_av_sigmaI/netI 0.0554
_diffrn_reflns_limit_h_max 13
_diffrn_reflns_limit_h_min -13
_diffrn_reflns_limit_k_max 23
_diffrn_reflns_limit_k_min -23
_diffrn_reflns_limit_l_max 18
_diffrn_reflns_limit_l_min -18
_diffrn_reflns_number 41727
_diffrn_reflns_theta_full 25.79
_diffrn_reflns_theta_max 25.79
_diffrn_reflns_theta_min 2.13
_exptl_absorpt_coefficient_mu 4.570
_exptl_absorpt_correction_T_max 0.76
_exptl_absorpt_correction_T_min 0.28
_exptl_absorpt_correction_type analytical
_exptl_crystal_colour yellow
_exptl_crystal_density_diffrn 1.757
_exptl_crystal_density_method 'not measured'
_exptl_crystal_description needle
_exptl_crystal_F_000 1208
_exptl_crystal_size_max 0.42
_exptl_crystal_size_mid 0.15
_exptl_crystal_size_min 0.13
_refine_diff_density_max 2.204
_refine_diff_density_min -1.592
_refine_diff_density_rms 0.158
_refine_ls_extinction_method none
_refine_ls_goodness_of_fit_ref 1.153
_refine_ls_hydrogen_treatment constr
_refine_ls_matrix_type full
_refine_ls_number_parameters 265
_refine_ls_number_reflns 7247
_refine_ls_number_restraints 0
_refine_ls_restrained_S_all 1.153
_refine_ls_R_factor_all 0.0849
_refine_ls_R_factor_gt 0.0637
_refine_ls_shift/su_max 0.022
_refine_ls_shift/su_mean 0.000
_refine_ls_structure_factor_coef Fsqd
_refine_ls_weighting_details 'calc w=1/[\s^2^(Fo^2^)+(0.0553P)^2^+10.8193P] where P=(Fo^2^+2Fc^2^)/3'
_refine_ls_weighting_scheme calc
_refine_ls_wR_factor_gt 0.1553
_refine_ls_wR_factor_ref 0.1681
_reflns_number_gt 5829
_reflns_number_total 7247
_reflns_threshold_expression >2sigma(I)
_cod_data_source_file om8010596_si_002.cif
_cod_data_source_block s3777a
_cod_original_sg_symbol_H-M 'P 21/c'
_cod_database_code 4068730

loop_
_symmetry_equiv_pos_as_xyz
'x, y, z'
'-x, y+1/2, -z+1/2'
'-x, -y, -z'
'x, -y-1/2, z-1/2'

loop_
_atom_site_label
_atom_site_type_symbol
_atom_site_fract_x
_atom_site_fract_y
_atom_site_fract_z
_atom_site_U_iso_or_equiv
_atom_site_adp_type
_atom_site_occupancy
_atom_site_symmetry_multiplicity
_atom_site_calc_flag
_atom_site_refinement_flags
Br1 Br 0.89188(8) 0.04900(3) 0.26852(6) 0.03364(18) Uani 1 1 d .
Br2 Br 0.85927(8) 0.22995(3) 0.22283(6) 0.03398(18) Uani 1 1 d .
Ni1 Ni 0.71926(9) 0.14128(4) 0.23318(7) 0.02454(19) Uani 1 1 d .
N11 N 0.6065(6) 0.0487(3) 0.3188(5) 0.0296(11) Uani 1 1 d .
N13 N 0.4337(6) 0.0541(3) 0.1227(5) 0.0305(12) Uani 1 1 d .
N21 N 0.6201(6) 0.2463(3) 0.3077(5) 0.0276(11) Uani 1 1 d .
N23 N 0.4316(6) 0.2338(3) 0.1117(5) 0.0263(11) Uani 1 1 d .
C10 C 0.7547(8) 0.0554(4) 0.4459(6) 0.0429(17) Uani 1 1 d .
H10A H 0.8379 0.0852 0.4571 0.064 Uiso 1 1 calc R
H10B H 0.8038 0.0091 0.4803 0.064 Uiso 1 1 calc R
H10C H 0.7234 0.0766 0.4868 0.064 Uiso 1 1 calc R
C12 C 0.5830(7) 0.0780(3) 0.2260(6) 0.0262(13) Uani 1 1 d .
C14 C 0.3616(8) 0.0090(3) 0.1474(6) 0.0332(15) Uani 1 1 d .
C15 C 0.2110(9) -0.0291(4) 0.0721(8) 0.048(2) Uani 1 1 d .
H15 H 0.1339 -0.0262 -0.0136 0.058 Uiso 1 1 calc R
C16 C 0.1799(10) -0.0709(4) 0.1277(9) 0.058(2) Uani 1 1 d .
H16 H 0.0778 -0.0971 0.0789 0.069 Uiso 1 1 calc R
C17 C 0.2915(10) -0.0765(4) 0.2528(9) 0.053(2) Uani 1 1 d .
H17 H 0.2658 -0.1070 0.2875 0.064 Uiso 1 1 calc R
C18 C 0.4398(10) -0.0379(4) 0.3273(8) 0.0469(18) Uani 1 1 d .
H18 H 0.5171 -0.0408 0.4131 0.056 Uiso 1 1 calc R
C19 C 0.4701(8) 0.0048(3) 0.2708(7) 0.0331(15) Uani 1 1 d .
C20 C 0.7757(8) 0.2413(4) 0.4351(6) 0.0401(16) Uani 1 1 d .
H20A H 0.7522 0.2182 0.4797 0.060 Uiso 1 1 calc R
H20B H 0.8204 0.2883 0.4681 0.060 Uiso 1 1 calc R
H20C H 0.8593 0.2140 0.4434 0.060 Uiso 1 1 calc R
C22 C 0.5817(7) 0.2100(3) 0.2140(6) 0.0261(13) Uani 1 1 d .
C24 C 0.3724(7) 0.2868(3) 0.1376(6) 0.0280(13) Uani 1 1 d .
C25 C 0.2289(8) 0.3279(3) 0.0642(6) 0.0344(15) Uani 1 1 d .
H25 H 0.1464 0.3229 -0.0215 0.041 Uiso 1 1 calc R
C26 C 0.2114(8) 0.3768(4) 0.1219(7) 0.0411(17) Uani 1 1 d .
H26 H 0.1145 0.4062 0.0746 0.049 Uiso 1 1 calc R
C27 C 0.3317(9) 0.3840(3) 0.2475(7) 0.0374(16) Uani 1 1 d .
H27 H 0.3144 0.4180 0.2836 0.045 Uiso 1 1 calc R
C28 C 0.4760(8) 0.3428(3) 0.3212(7) 0.0327(15) Uani 1 1 d .
H28 H 0.5584 0.3473 0.4069 0.039 Uiso 1 1 calc R
C29 C 0.4927(7) 0.2948(3) 0.2620(6) 0.0282(14) Uani 1 1 d .
C31 C 0.3634(9) 0.0731(4) 0.0020(6) 0.0426(17) Uani 1 1 d .
H31A H 0.2934 0.0339 -0.0543 0.051 Uiso 1 1 calc R
H31B H 0.4578 0.0800 0.0066 0.051 Uiso 1 1 calc R
C32 C 0.2534(9) 0.1404(4) -0.0499(7) 0.0404(16) Uani 1 1 d .
H32A H 0.1709 0.1379 -0.1394 0.049 Uiso 1 1 calc R
H32B H 0.1880 0.1405 -0.0267 0.049 Uiso 1 1 calc R
C33 C 0.3477(8) 0.2101(3) -0.0103(6) 0.0339(14) Uani 1 1 d .
H33A H 0.4343 0.2060 -0.0145 0.041 Uiso 1 1 calc R
H33B H 0.2661 0.2465 -0.0691 0.041 Uiso 1 1 calc R
Cl1 Cl 0.1813(3) 0.16994(14) 0.1655(2) 0.0707(7) Uani 1 1 d .
Cl2 Cl 0.4213(4) 0.13545(15) 0.4174(2) 0.0901(9) Uani 1 1 d .
C34 C 0.2105(12) 0.1196(4) 0.2736(9) 0.062(2) Uani 1 1 d .
H34A H 0.1960 0.0694 0.2523 0.074 Uiso 1 1 calc R
H34B H 0.1262 0.1325 0.2774 0.074 Uiso 1 1 calc R

loop_
_atom_site_aniso_label
_atom_site_aniso_U_11
_atom_site_aniso_U_22
_atom_site_aniso_U_33
_atom_site_aniso_U_23
_atom_site_aniso_U_13
_atom_site_aniso_U_12
Br1 0.0271(3) 0.0264(3) 0.0437(4) -0.0030(3) 0.0229(3) 0.0004(2)
Br2 0.0302(3) 0.0314(3) 0.0389(4) 0.0064(3) 0.0232(3) 0.0005(3)
Ni1 0.0187(4) 0.0236(4) 0.0260(4) -0.0005(3) 0.0133(3) -0.0002(3)
N11 0.023(2) 0.029(3) 0.034(3) 0.000(2) 0.019(2) -0.003(2)
N13 0.019(2) 0.030(3) 0.030(3) 0.001(2) 0.012(2) 0.002(2)
N21 0.025(2) 0.026(3) 0.026(3) -0.002(2) 0.016(2) -0.001(2)
N23 0.022(2) 0.025(3) 0.025(3) 0.003(2) 0.013(2) 0.002(2)
C10 0.030(3) 0.053(5) 0.036(4) 0.003(3) 0.019(3) 0.001(3)
C12 0.026(3) 0.019(3) 0.034(3) 0.003(3) 0.020(3) 0.006(2)
C14 0.028(3) 0.023(3) 0.046(4) -0.002(3) 0.024(3) 0.003(3)
C15 0.025(3) 0.036(4) 0.066(5) -0.012(4) 0.025(4) -0.007(3)
C16 0.035(4) 0.036(4) 0.102(8) -0.009(5) 0.047(5) -0.008(3)
C17 0.051(5) 0.028(4) 0.092(7) 0.012(4) 0.054(5) 0.006(3)
C18 0.056(5) 0.030(4) 0.065(5) 0.013(4) 0.046(4) 0.009(3)
C19 0.027(3) 0.024(3) 0.053(4) 0.002(3) 0.029(3) 0.004(3)
C20 0.028(3) 0.052(4) 0.023(4) -0.001(3) 0.011(3) 0.003(3)
C22 0.026(3) 0.025(3) 0.029(3) -0.004(3) 0.019(3) -0.005(2)
C24 0.024(3) 0.022(3) 0.034(4) 0.000(3) 0.019(3) -0.004(2)
C25 0.025(3) 0.029(3) 0.041(4) 0.002(3) 0.019(3) 0.001(3)
C26 0.025(3) 0.035(4) 0.057(5) 0.006(3) 0.026(4) 0.004(3)
C27 0.042(4) 0.026(3) 0.064(5) -0.002(3) 0.044(4) 0.000(3)
C28 0.029(3) 0.033(4) 0.043(4) -0.010(3) 0.027(3) -0.005(3)
C29 0.025(3) 0.023(3) 0.041(4) -0.001(3) 0.025(3) -0.002(2)
C31 0.034(3) 0.049(4) 0.025(4) -0.001(3) 0.013(3) 0.000(3)
C32 0.033(3) 0.041(4) 0.030(4) -0.004(3) 0.015(3) 0.001(3)
C33 0.030(3) 0.037(4) 0.021(3) 0.000(3) 0.012(3) -0.001(3)
Cl1 0.0588(13) 0.0854(17) 0.0549(14) 0.0235(12) 0.0342(12) 0.0041(12)
Cl2 0.107(2) 0.0887(19) 0.0560(15) 0.0163(14) 0.0492(16) 0.0519(16)
C34 0.081(6) 0.036(4) 0.100(8) 0.020(5) 0.074(6) 0.013(4)

loop_
_atom_type_symbol
_atom_type_description
_atom_type_scat_dispersion_real
_atom_type_scat_dispersion_imag
_atom_type_scat_source
C C 0.0033 0.0016 'International Tables Vol C Tables 4.2.6.8 and 6.1.1.4'
H H 0.0000 0.0000 'International Tables Vol C Tables 4.2.6.8 and 6.1.1.4'
Br Br -0.2901 2.4595 'International Tables Vol C Tables 4.2.6.8 and 6.1.1.4'
Cl Cl 0.1484 0.1585 'International Tables Vol C Tables 4.2.6.8 and 6.1.1.4'
N N 0.0061 0.0033 'International Tables Vol C Tables 4.2.6.8 and 6.1.1.4'
Ni Ni 0.3393 1.1124 'International Tables Vol C Tables 4.2.6.8 and 6.1.1.4'

loop_
_geom_angle_atom_site_label_1
_geom_angle_atom_site_label_2
_geom_angle_atom_site_label_3
_geom_angle
C12 Ni1 C22 85.8(2)
C12 Ni1 Br1 90.27(17)
C22 Ni1 Br1 174.98(19)
C12 Ni1 Br2 172.47(18)
C22 Ni1 Br2 88.20(18)
Br1 Ni1 Br2 95.95(4)
C12 N11 C19 109.2(5)
C12 N11 C10 126.3(5)
C19 N11 C10 124.2(6)
C12 N13 C14 110.5(5)
C12 N13 C31 123.3(5)
C14 N13 C31 126.2(5)
C22 N21 C29 109.4(5)
C22 N21 C20 126.6(5)
C29 N21 C20 123.8(5)
C22 N23 C24 110.5(5)
C22 N23 C33 124.3(5)
C24 N23 C33 125.2(5)
N11 C10 H10A 109.5
N11 C10 H10B 109.5
H10A C10 H10B 109.5
N11 C10 H10C 109.5
H10A C10 H10C 109.5
H10B C10 H10C 109.5
N13 C12 N11 106.6(5)
N13 C12 Ni1 124.3(5)
N11 C12 Ni1 129.1(5)
C19 C14 N13 107.1(5)
C19 C14 C15 120.8(7)
N13 C14 C15 132.0(7)
C16 C15 C14 116.7(8)
C16 C15 H15 121.6
C14 C15 H15 121.6
C15 C16 C17 122.6(7)
C15 C16 H16 118.7
C17 C16 H16 118.7
C18 C17 C16 120.6(7)
C18 C17 H17 119.7
C16 C17 H17 119.7
C19 C18 C17 116.7(8)
C19 C18 H18 121.7
C17 C18 H18 121.7
C14 C19 C18 122.6(6)
C14 C19 N11 106.6(6)
C18 C19 N11 130.8(7)
N21 C20 H20A 109.5
N21 C20 H20B 109.5
H20A C20 H20B 109.5
N21 C20 H20C 109.5
H20A C20 H20C 109.5
H20B C20 H20C 109.5
N23 C22 N21 106.9(5)
N23 C22 Ni1 128.9(5)
N21 C22 Ni1 124.1(5)
C25 C24 C29 121.5(6)
C25 C24 N23 132.2(6)
C29 C24 N23 106.3(5)
C24 C25 C26 116.5(7)
C24 C25 H25 121.8
C26 C25 H25 121.8
C25 C26 C27 121.8(6)
C25 C26 H26 119.1
C27 C26 H26 119.1
C28 C27 C26 121.7(6)
C28 C27 H27 119.1
C26 C27 H27 119.1
C29 C28 C27 115.8(6)
C29 C28 H28 122.1
C27 C28 H28 122.1
C24 C29 C28 122.7(6)
C24 C29 N21 106.9(5)
C28 C29 N21 130.4(6)
N13 C31 C32 113.4(6)
N13 C31 H31A 108.9
C32 C31 H31A 108.9
N13 C31 H31B 108.9
C32 C31 H31B 108.9
H31A C31 H31B 107.7
C33 C32 C31 116.6(6)
C33 C32 H32A 108.1
C31 C32 H32A 108.1
C33 C32 H32B 108.1
C31 C32 H32B 108.1
H32A C32 H32B 107.3
N23 C33 C32 115.6(6)
N23 C33 H33A 108.4
C32 C33 H33A 108.4
N23 C33 H33B 108.4
C32 C33 H33B 108.4
H33A C33 H33B 107.5
Cl1 C34 Cl2 107.9(5)
Cl1 C34 H34A 110.1
Cl2 C34 H34A 110.1
Cl1 C34 H34B 110.1
Cl2 C34 H34B 110.1
H34A C34 H34B 108.4

loop_
_geom_bond_atom_site_label_1
_geom_bond_atom_site_label_2
_geom_bond_distance
Br1 Ni1 2.3545(10)
Br2 Ni1 2.3568(10)
Ni1 C12 1.859(6)
Ni1 C22 1.859(6)
N11 C12 1.369(8)
N11 C19 1.397(8)
N11 C10 1.435(9)
N13 C12 1.343(8)
N13 C14 1.382(8)
N13 C31 1.467(9)
N21 C22 1.368(8)
N21 C29 1.392(8)
N21 C20 1.454(8)
N23 C22 1.341(8)
N23 C24 1.395(8)
N23 C33 1.467(8)
C10 H10A 0.9800
C10 H10B 0.9800
C10 H10C 0.9800
C14 C19 1.368(10)
C14 C15 1.394(9)
C15 C16 1.365(12)
C15 H15 0.9500
C16 C17 1.387(13)
C16 H16 0.9500
C17 C18 1.384(11)
C17 H17 0.9500
C18 C19 1.381(10)
C18 H18 0.9500
C20 H20A 0.9800
C20 H20B 0.9800
C20 H20C 0.9800
C24 C25 1.379(9)
C24 C29 1.381(9)
C25 C26 1.383(10)
C25 H25 0.9500
C26 C27 1.392(11)
C26 H26 0.9500
C27 C28 1.385(10)
C27 H27 0.9500
C28 C29 1.384(9)
C28 H28 0.9500
C31 C32 1.553(10)
C31 H31A 0.9900
C31 H31B 0.9900
C32 C33 1.531(9)
C32 H32A 0.9900
C32 H32B 0.9900
C33 H33A 0.9900
C33 H33B 0.9900
Cl1 C34 1.736(9)
Cl2 C34 1.798(11)
C34 H34A 0.9900
C34 H34B 0.9900

loop_
_geom_torsion_atom_site_label_1
_geom_torsion_atom_site_label_2
_geom_torsion_atom_site_label_3
_geom_torsion_atom_site_label_4
_geom_torsion
C14 N13 C12 N11 -0.9(6)
C31 N13 C12 N11 -179.4(5)
C14 N13 C12 Ni1 -178.8(4)
C31 N13 C12 Ni1 2.7(8)
C19 N11 C12 N13 1.3(6)
C10 N11 C12 N13 175.3(6)
C19 N11 C12 Ni1 179.1(4)
C10 N11 C12 Ni1 -7.0(9)
C22 Ni1 C12 N13 83.3(5)
Br1 Ni1 C12 N13 -99.9(5)
C22 Ni1 C12 N11 -94.1(5)
Br1 Ni1 C12 N11 82.7(5)
C12 N13 C14 C19 0.1(7)
C31 N13 C14 C19 178.6(6)
C12 N13 C14 C15 -179.2(6)
C31 N13 C14 C15 -0.8(11)
C19 C14 C15 C16 -0.9(10)
N13 C14 C15 C16 178.4(7)
C14 C15 C16 C17 -0.6(11)
C15 C16 C17 C18 1.4(12)
C16 C17 C18 C19 -0.7(11)
N13 C14 C19 C18 -177.8(6)
C15 C14 C19 C18 1.6(10)
N13 C14 C19 N11 0.7(7)
C15 C14 C19 N11 -179.9(6)
C17 C18 C19 C14 -0.8(10)
C17 C18 C19 N11 -178.9(6)
C12 N11 C19 C14 -1.3(7)
C10 N11 C19 C14 -175.3(6)
C12 N11 C19 C18 177.0(6)
C10 N11 C19 C18 2.9(11)
C24 N23 C22 N21 1.2(6)
C33 N23 C22 N21 177.7(5)
C24 N23 C22 Ni1 -178.9(4)
C33 N23 C22 Ni1 -2.4(9)
C29 N21 C22 N23 -1.4(6)
C20 N21 C22 N23 -175.9(6)
C29 N21 C22 Ni1 178.6(4)
C20 N21 C22 Ni1 4.1(9)
C12 Ni1 C22 N23 -83.6(6)
Br2 Ni1 C22 N23 91.9(5)
C12 Ni1 C22 N21 96.4(5)
Br2 Ni1 C22 N21 -88.2(5)
C22 N23 C24 C25 178.3(6)
C33 N23 C24 C25 1.9(10)
C22 N23 C24 C29 -0.5(7)
C33 N23 C24 C29 -176.9(5)
C29 C24 C25 C26 -0.7(9)
N23 C24 C25 C26 -179.3(6)
C24 C25 C26 C27 -0.3(10)
C25 C26 C27 C28 0.4(10)
C26 C27 C28 C29 0.3(9)
C25 C24 C29 C28 1.5(9)
N23 C24 C29 C28 -179.5(5)
C25 C24 C29 N21 -179.4(5)
N23 C24 C29 N21 -0.4(6)
C27 C28 C29 C24 -1.3(9)
C27 C28 C29 N21 179.8(6)
C22 N21 C29 C24 1.1(6)
C20 N21 C29 C24 175.8(6)
C22 N21 C29 C28 -179.8(6)
C20 N21 C29 C28 -5.1(10)
C12 N13 C31 C32 -88.8(7)
C14 N13 C31 C32 93.0(8)
N13 C31 C32 C33 84.0(8)
C22 N23 C33 C32 79.9(7)
C24 N23 C33 C32 -104.1(7)
C31 C32 C33 N23 -77.7(8)
